data_4068811
loop_
_publ_author_name
'Cabeza, Javier A.'
'del R\'io, Ignacio'
'Fern\'andez-Colinas, Jos\'e M.'
'S\'anchez-Vega, M. Gabriela'

_publ_section_title
;
 Reactivity of Protons, Tertiary Stannanes, and Alkynes with a
 Triruthenium Dihydrido Cluster Containing a Face-Capping NHC Ligand
;
_journal_issue 4
_journal_name_full Organometallics
_journal_page_first 1243
_journal_paper_doi 10.1021/om8011129
_journal_volume 28
_journal_year 2009
_chemical_compound_source
;
Synthesis. 
;
_chemical_formula_moiety 'C50 H40 N2 O9 Ru3 Sn2'
_chemical_formula_sum 'C50 H40 N2 O9 Ru3 Sn2'
_chemical_formula_weight 1353.51
_chemical_name_systematic
;
 ?
;
_space_group_IT_number 14
_symmetry_cell_setting monoclinic
_symmetry_space_group_name_Hall '-P 2ybc'
_symmetry_space_group_name_H-M 'P 1 21/c 1'
_atom_sites_solution_hydrogens geom
_atom_sites_solution_primary direct
_atom_sites_solution_secondary difmap
_audit_creation_method SHELXL-97
_cell_angle_alpha 90.00
_cell_angle_beta 110.2160(10)
_cell_angle_gamma 90.00
_cell_formula_units_Z 4
_cell_length_a 19.9871(5)
_cell_length_b 9.5179(3)
_cell_length_c 28.4447(7)
_cell_measurement_reflns_used 8014
_cell_measurement_temperature 293(2)
_cell_measurement_theta_max 70.0
_cell_measurement_theta_min 2.0
_cell_volume 5077.8(2)
_computing_cell_refinement 'HKL Scalepack (Otwinowski & Minor 1997)'
_computing_data_collection 'Collect (Nonius BV, 1997-2000)'
_computing_data_reduction 'HKL Denzo and Scalepack (Otwinowski & Minor 1997)'
_computing_molecular_graphics 'EUCLID (Spek, 1982)'
_computing_publication_material 'SHELXL-97 (Sheldrick, 1997)'
_computing_structure_refinement 'SHELXL-97 (Sheldrick, 1997)'
_computing_structure_solution 'DIRDIF-96 (Beurskens et al., 1996)'
_diffrn_ambient_temperature 293(2)
_diffrn_detector_area_resol_mean 9
_diffrn_measured_fraction_theta_full 0.961
_diffrn_measured_fraction_theta_max 0.961
_diffrn_measurement_device '95mm CCD camera on \k-goniostat'
_diffrn_measurement_device_type KappaCCD
_diffrn_measurement_method CCD
_diffrn_radiation_monochromator 'horizontally mounted graphite crystal'
_diffrn_radiation_source 'fine-focus sealed tube'
_diffrn_radiation_type CuK\a
_diffrn_radiation_wavelength 1.54178
_diffrn_reflns_av_R_equivalents 0.0000
_diffrn_reflns_av_sigmaI/netI 0.1565
_diffrn_reflns_limit_h_max 24
_diffrn_reflns_limit_h_min 0
_diffrn_reflns_limit_k_max 0
_diffrn_reflns_limit_k_min -11
_diffrn_reflns_limit_l_max 30
_diffrn_reflns_limit_l_min -34
_diffrn_reflns_number 56516
_diffrn_reflns_theta_full 69.23
_diffrn_reflns_theta_max 69.13
_diffrn_reflns_theta_min 2.36
_exptl_absorpt_coefficient_mu 15.227
_exptl_absorpt_correction_T_max 0.735
_exptl_absorpt_correction_T_min 0.450
_exptl_absorpt_correction_type refdelf
_exptl_absorpt_process_details
;
Parkin S,Moezzi B & Hope H, (1995) J. Appl. Cryst. 28, 53-56
Cubic fit to sin(theta)/lambda - 24 parameters
;
_exptl_crystal_colour red
_exptl_crystal_density_diffrn 1.770
_exptl_crystal_density_method 'not measured'
_exptl_crystal_description prism
_exptl_crystal_F_000 2632
_exptl_crystal_size_max 0.10
_exptl_crystal_size_mid 0.05
_exptl_crystal_size_min 0.02
_refine_diff_density_max 1.208
_refine_diff_density_min -1.130
_refine_diff_density_rms 0.166
_refine_ls_extinction_method none
_refine_ls_goodness_of_fit_ref 0.999
_refine_ls_hydrogen_treatment mixed
_refine_ls_matrix_type full
_refine_ls_number_parameters 603
_refine_ls_number_reflns 8656
_refine_ls_number_restraints 0
_refine_ls_restrained_S_all 0.999
_refine_ls_R_factor_all 0.1317
_refine_ls_R_factor_gt 0.0546
_refine_ls_shift/su_max 0.002
_refine_ls_shift/su_mean 0.000
_refine_ls_structure_factor_coef Fsqd
_refine_ls_weighting_details
; calc
 [0.00000+1.00000exp(1.10(sin\q/\l)^2^)]/
   [\s^2^(Fo^2^)+0.0000+0.0000*P+(0.0554P)^2^+0.0000sin\q/\l]
 where P = 0.33333Fo^2^ + 0.66667Fc^2^
;
_refine_ls_weighting_scheme calc
_refine_ls_wR_factor_gt 0.1166
_refine_ls_wR_factor_ref 0.1587
_reflns_number_gt 4518
_reflns_number_total 9416
_reflns_threshold_expression >2sigma(I)
_cod_data_source_file om8011129_si_001.cif
_cod_data_source_block g76f5_(compound_3)
_cod_original_sg_symbol_H-M 'P 21/c'
_cod_database_code 4068811

loop_
_symmetry_equiv_pos_as_xyz
'x, y, z'
'-x, y+1/2, -z+1/2'
'-x, -y, -z'
'x, -y-1/2, z-1/2'

loop_
_atom_site_label
_atom_site_type_symbol
_atom_site_fract_x
_atom_site_fract_y
_atom_site_fract_z
_atom_site_U_iso_or_equiv
_atom_site_adp_type
_atom_site_occupancy
_atom_site_symmetry_multiplicity
_atom_site_calc_flag
_atom_site_refinement_flags
C1 C 0.5101(6) 0.1218(14) 0.1017(5) 0.059(3) Uani 1 1 d .
C2 C 0.5800(8) -0.030(2) 0.1587(6) 0.099(5) Uani 1 1 d .
H2 H 0.5940 -0.1096 0.1788 0.119 Uiso 1 1 calc R
C3 C 0.6199(8) 0.080(2) 0.1579(6) 0.095(5) Uani 1 1 d .
H3 H 0.6675 0.0927 0.1776 0.114 Uiso 1 1 calc R
C4 C 0.4526(7) -0.0997(16) 0.1159(5) 0.085(5) Uani 1 1 d .
H4A H 0.4153 -0.0523 0.1236 0.128 Uiso 1 1 calc R
H4B H 0.4682 -0.1797 0.1375 0.128 Uiso 1 1 calc R
H4C H 0.4349 -0.1303 0.0816 0.128 Uiso 1 1 calc R
C5 C 0.6072(6) 0.2992(17) 0.1101(5) 0.082(4) Uani 1 1 d .
H5A H 0.5932 0.3777 0.1258 0.123 Uiso 1 1 calc R
H5B H 0.5892 0.3117 0.0744 0.123 Uiso 1 1 calc R
H5C H 0.6582 0.2932 0.1216 0.123 Uiso 1 1 calc R
C11 C 0.3856(6) 0.1257(15) 0.2022(5) 0.066(4) Uani 1 1 d .
C12 C 0.4450(8) 0.1904(17) 0.1991(5) 0.091(5) Uani 1 1 d .
H12 H 0.4414 0.2402 0.1702 0.109 Uiso 1 1 calc R
C13 C 0.5112(7) 0.184(2) 0.2380(6) 0.100(6) Uani 1 1 d .
H13 H 0.5513 0.2233 0.2336 0.120 Uiso 1 1 calc R
C14 C 0.5169(8) 0.1219(18) 0.2813(5) 0.083(5) Uani 1 1 d .
H14 H 0.5608 0.1173 0.3071 0.099 Uiso 1 1 calc R
C15 C 0.4589(9) 0.066(2) 0.2870(6) 0.111(6) Uani 1 1 d .
H15 H 0.4619 0.0274 0.3176 0.133 Uiso 1 1 calc R
C16 C 0.3936(7) 0.0660(19) 0.2475(5) 0.092(5) Uani 1 1 d .
H16 H 0.3544 0.0239 0.2522 0.110 Uiso 1 1 calc R
C21 C 0.2187(7) 0.2506(13) 0.1767(5) 0.061(3) Uani 1 1 d .
C22 C 0.2523(8) 0.3122(14) 0.2235(5) 0.076(4) Uani 1 1 d .
H22 H 0.3018 0.3114 0.2376 0.092 Uiso 1 1 calc R
C23 C 0.2116(10) 0.3757(16) 0.2494(6) 0.087(5) Uani 1 1 d .
H23 H 0.2338 0.4144 0.2811 0.105 Uiso 1 1 calc R
C24 C 0.1391(9) 0.3795(17) 0.2274(7) 0.090(5) Uani 1 1 d .
H24 H 0.1120 0.4201 0.2445 0.108 Uiso 1 1 calc R
C25 C 0.1062(8) 0.3261(18) 0.1816(7) 0.095(5) Uani 1 1 d .
H25 H 0.0570 0.3341 0.1665 0.114 Uiso 1 1 calc R
C26 C 0.1456(7) 0.2591(15) 0.1569(5) 0.078(4) Uani 1 1 d .
H26 H 0.1220 0.2183 0.1259 0.093 Uiso 1 1 calc R
C31 C 0.2393(7) -0.0776(16) 0.1435(4) 0.067(4) Uani 1 1 d .
C32 C 0.2824(9) -0.1929(19) 0.1640(6) 0.092(5) Uani 1 1 d .
H32 H 0.3317 -0.1819 0.1763 0.110 Uiso 1 1 calc R
C33 C 0.2536(16) -0.322(2) 0.1664(8) 0.127(7) Uani 1 1 d .
H33 H 0.2834 -0.3967 0.1817 0.152 Uiso 1 1 calc R
C34 C 0.1817(16) -0.343(2) 0.1465(8) 0.125(9) Uani 1 1 d .
H34 H 0.1628 -0.4317 0.1468 0.150 Uiso 1 1 calc R
C35 C 0.1385(12) -0.235(2) 0.1266(7) 0.119(7) Uani 1 1 d .
H35 H 0.0895 -0.2492 0.1139 0.143 Uiso 1 1 calc R
C36 C 0.1656(9) -0.1039(17) 0.1247(5) 0.091(5) Uani 1 1 d .
H36 H 0.1345 -0.0304 0.1107 0.109 Uiso 1 1 calc R
C41 C 0.1201(5) 0.5139(14) -0.0614(4) 0.058(3) Uani 1 1 d .
C42 C 0.1528(7) 0.6152(18) -0.0263(6) 0.091(5) Uani 1 1 d .
H42 H 0.2019 0.6275 -0.0169 0.109 Uiso 1 1 calc R
C43 C 0.1156(8) 0.698(2) -0.0050(7) 0.117(7) Uani 1 1 d .
H43 H 0.1392 0.7662 0.0181 0.140 Uiso 1 1 calc R
C44 C 0.0444(8) 0.681(2) -0.0170(6) 0.107(6) Uani 1 1 d .
H44 H 0.0190 0.7360 -0.0020 0.128 Uiso 1 1 calc R
C45 C 0.0106(7) 0.581(2) -0.0513(7) 0.105(6) Uani 1 1 d .
H45 H -0.0385 0.5696 -0.0602 0.126 Uiso 1 1 calc R
C46 C 0.0475(6) 0.4990(19) -0.0729(5) 0.088(5) Uani 1 1 d .
H46 H 0.0232 0.4309 -0.0959 0.106 Uiso 1 1 calc R
C51 C 0.0961(6) 0.2325(16) -0.1390(5) 0.065(4) Uani 1 1 d .
C52 C 0.0881(8) 0.1130(17) -0.1141(6) 0.088(5) Uani 1 1 d .
H52 H 0.1181 0.0994 -0.0812 0.106 Uiso 1 1 calc R
C53 C 0.0374(8) 0.014(2) -0.1362(8) 0.113(6) Uani 1 1 d .
H53 H 0.0331 -0.0652 -0.1182 0.136 Uiso 1 1 calc R
C54 C -0.0058(10) 0.031(2) -0.1835(8) 0.112(6) Uani 1 1 d .
H54 H -0.0392 -0.0389 -0.1983 0.135 Uiso 1 1 calc R
C55 C -0.0025(7) 0.145(2) -0.2105(6) 0.106(6) Uani 1 1 d .
H55 H -0.0344 0.1557 -0.2431 0.127 Uiso 1 1 calc R
C56 C 0.0513(7) 0.2523(18) -0.1885(5) 0.085(5) Uani 1 1 d .
H56 H 0.0556 0.3308 -0.2067 0.102 Uiso 1 1 calc R
C61 C 0.1805(5) 0.5351(14) -0.1572(4) 0.055(3) Uani 1 1 d .
C62 C 0.1699(7) 0.6796(15) -0.1529(5) 0.067(4) Uani 1 1 d .
H62 H 0.1580 0.7112 -0.1259 0.081 Uiso 1 1 calc R
C63 C 0.1765(8) 0.7776(17) -0.1872(6) 0.088(5) Uani 1 1 d .
H63 H 0.1693 0.8727 -0.1831 0.105 Uiso 1 1 calc R
C64 C 0.1935(7) 0.732(2) -0.2265(6) 0.087(5) Uani 1 1 d .
H64 H 0.1975 0.7972 -0.2499 0.105 Uiso 1 1 calc R
C65 C 0.2048(7) 0.594(2) -0.2325(5) 0.083(5) Uani 1 1 d .
H65 H 0.2160 0.5645 -0.2601 0.100 Uiso 1 1 calc R
C66 C 0.1996(6) 0.4984(16) -0.1979(5) 0.069(4) Uani 1 1 d .
H66 H 0.2093 0.4045 -0.2021 0.083 Uiso 1 1 calc R
C101 C 0.4743(6) 0.2796(16) 0.0018(5) 0.068(4) Uani 1 1 d .
C102 C 0.4354(6) 0.3963(17) 0.0745(5) 0.062(4) Uani 1 1 d .
C103 C 0.4072(6) 0.0413(18) 0.0056(5) 0.065(4) Uani 1 1 d .
C201 C 0.1745(8) 0.2109(16) 0.0349(4) 0.074(4) Uani 1 1 d .
C202 C 0.2868(7) 0.3963(19) 0.0768(5) 0.074(4) Uani 1 1 d .
C203 C 0.2711(6) 0.0082(17) 0.0336(5) 0.060(3) Uani 1 1 d .
C301 C 0.3413(6) 0.3248(16) -0.0948(5) 0.069(4) Uani 1 1 d .
C302 C 0.3233(6) 0.4864(16) -0.0195(4) 0.050(3) Uani 1 1 d .
C303 C 0.2723(7) 0.1099(16) -0.0719(5) 0.064(4) Uani 1 1 d .
N1 N 0.5126(5) -0.0034(12) 0.1234(4) 0.068(3) Uani 1 1 d .
N2 N 0.5783(5) 0.1716(13) 0.1228(4) 0.071(3) Uani 1 1 d .
O101 O 0.5033(5) 0.3243(13) -0.0232(4) 0.099(4) Uani 1 1 d .
O102 O 0.4454(5) 0.5007(12) 0.0944(4) 0.085(3) Uani 1 1 d .
O103 O 0.4024(5) -0.0620(13) -0.0157(4) 0.095(3) Uani 1 1 d .
O201 O 0.1142(5) 0.2093(15) 0.0261(4) 0.124(5) Uani 1 1 d .
O202 O 0.2942(7) 0.5070(15) 0.0914(5) 0.131(5) Uani 1 1 d .
O203 O 0.2690(6) -0.1067(12) 0.0264(4) 0.098(3) Uani 1 1 d .
O301 O 0.3625(5) 0.3456(12) -0.1253(4) 0.093(3) Uani 1 1 d .
O302 O 0.3355(4) 0.5987(11) -0.0081(3) 0.071(3) Uani 1 1 d .
O303 O 0.2553(5) 0.0024(13) -0.0893(4) 0.108(4) Uani 1 1 d .
Ru1 Ru 0.42453(4) 0.21567(10) 0.04218(3) 0.0497(3) Uani 1 1 d .
Ru2 Ru 0.27542(4) 0.20506(10) 0.05147(3) 0.0497(3) Uani 1 1 d .
Ru3 Ru 0.30142(4) 0.29407(10) -0.04411(3) 0.0498(3) Uani 1 1 d .
Sn1 Sn 0.28206(4) 0.12866(9) 0.14346(3) 0.0550(3) Uani 1 1 d .
Sn2 Sn 0.17418(4) 0.39230(9) -0.10131(3) 0.0534(3) Uani 1 1 d .
H100 H 0.362(4) 0.185(10) 0.075(3) 0.050 Uiso 1 1 d .
H200 H 0.238(4) 0.245(10) -0.002(3) 0.050 Uiso 1 1 d .

loop_
_atom_site_aniso_label
_atom_site_aniso_U_11
_atom_site_aniso_U_22
_atom_site_aniso_U_33
_atom_site_aniso_U_23
_atom_site_aniso_U_13
_atom_site_aniso_U_12
C1 0.053(7) 0.052(9) 0.074(8) 0.012(7) 0.023(6) 0.004(6)
C2 0.072(9) 0.110(15) 0.100(12) 0.046(11) 0.012(8) 0.037(10)
C3 0.066(9) 0.109(16) 0.089(11) 0.023(11) 0.002(8) 0.011(10)
C4 0.083(9) 0.070(12) 0.098(11) 0.019(9) 0.025(8) 0.003(8)
C5 0.061(7) 0.087(13) 0.093(10) 0.009(9) 0.020(7) -0.008(8)
C11 0.063(7) 0.063(10) 0.071(9) -0.004(8) 0.021(6) -0.012(7)
C12 0.104(11) 0.093(13) 0.061(9) 0.002(9) 0.009(8) -0.020(10)
C13 0.079(9) 0.140(18) 0.073(11) -0.004(10) 0.016(8) -0.035(10)
C14 0.074(9) 0.096(13) 0.064(10) -0.012(9) 0.006(7) 0.008(9)
C15 0.112(13) 0.127(17) 0.070(10) 0.038(10) 0.002(9) -0.002(12)
C16 0.074(8) 0.122(15) 0.066(9) 0.034(9) 0.008(7) 0.004(9)
C21 0.074(8) 0.045(9) 0.067(8) -0.001(7) 0.028(6) -0.011(6)
C22 0.091(9) 0.044(9) 0.086(10) -0.010(8) 0.020(8) 0.006(7)
C23 0.144(15) 0.045(10) 0.082(10) -0.008(8) 0.051(10) 0.005(10)
C24 0.107(12) 0.067(12) 0.122(14) -0.006(11) 0.073(11) 0.002(10)
C25 0.078(9) 0.089(14) 0.130(15) -0.025(11) 0.052(10) -0.006(9)
C26 0.078(9) 0.075(12) 0.086(10) -0.033(8) 0.036(7) -0.014(8)
C31 0.096(9) 0.076(12) 0.044(7) 0.001(7) 0.041(6) -0.011(9)
C32 0.123(12) 0.062(13) 0.118(13) 0.006(10) 0.077(10) 0.012(11)
C33 0.25(3) 0.036(13) 0.134(17) -0.003(11) 0.113(18) 0.004(15)
C34 0.25(3) 0.051(14) 0.111(16) -0.031(12) 0.104(18) -0.061(18)
C35 0.159(17) 0.071(15) 0.124(16) -0.018(13) 0.043(13) -0.061(14)
C36 0.114(12) 0.067(13) 0.083(10) -0.002(9) 0.026(9) -0.026(10)
C41 0.053(6) 0.061(10) 0.058(7) 0.000(7) 0.015(5) 0.016(6)
C42 0.056(7) 0.109(14) 0.107(11) -0.048(11) 0.028(7) -0.008(8)
C43 0.078(10) 0.151(19) 0.134(15) -0.064(13) 0.053(9) -0.020(11)
C44 0.079(10) 0.145(18) 0.115(13) -0.041(13) 0.056(9) 0.005(11)
C45 0.047(7) 0.126(17) 0.142(15) -0.030(13) 0.033(8) 0.003(9)
C46 0.053(7) 0.119(15) 0.098(11) -0.012(10) 0.032(7) -0.003(8)
C51 0.059(7) 0.066(11) 0.071(9) -0.005(8) 0.024(6) -0.006(7)
C52 0.087(9) 0.078(13) 0.082(10) 0.001(9) 0.006(8) -0.022(9)
C53 0.089(10) 0.116(17) 0.130(16) 0.000(13) 0.033(10) -0.035(11)
C54 0.110(13) 0.101(17) 0.124(17) -0.013(14) 0.038(12) -0.022(12)
C55 0.060(8) 0.17(2) 0.070(10) -0.021(12) -0.004(7) -0.007(11)
C56 0.073(8) 0.108(14) 0.062(9) 0.009(9) 0.010(7) -0.005(9)
C61 0.054(6) 0.052(9) 0.054(7) 0.002(7) 0.013(5) 0.001(6)
C62 0.092(9) 0.057(11) 0.051(8) 0.000(7) 0.022(6) -0.002(8)
C63 0.101(10) 0.058(11) 0.101(12) 0.025(10) 0.032(9) -0.005(8)
C64 0.088(10) 0.105(16) 0.066(10) 0.023(10) 0.024(8) -0.018(10)
C65 0.098(10) 0.108(16) 0.052(8) 0.006(10) 0.036(7) 0.013(10)
C66 0.074(8) 0.063(11) 0.069(9) -0.001(8) 0.024(6) 0.009(7)
C101 0.059(7) 0.084(11) 0.065(8) 0.019(8) 0.029(6) 0.002(7)
C102 0.063(7) 0.053(10) 0.071(9) 0.017(8) 0.024(6) -0.006(7)
C103 0.050(6) 0.074(11) 0.075(9) 0.005(9) 0.026(6) -0.005(7)
C201 0.093(10) 0.084(12) 0.055(8) 0.006(8) 0.038(7) 0.013(9)
C202 0.094(9) 0.067(12) 0.078(9) 0.011(9) 0.052(7) 0.019(9)
C203 0.059(7) 0.053(10) 0.069(8) -0.003(8) 0.022(6) -0.013(7)
C301 0.073(8) 0.083(12) 0.058(8) 0.002(7) 0.032(6) 0.009(7)
C302 0.055(6) 0.048(9) 0.047(7) 0.015(7) 0.018(5) 0.012(7)
C303 0.074(8) 0.052(10) 0.056(8) 0.003(7) 0.011(6) 0.000(7)
N1 0.068(6) 0.057(8) 0.077(7) 0.022(6) 0.025(5) 0.015(6)
N2 0.055(6) 0.075(9) 0.073(7) 0.016(6) 0.011(5) 0.008(6)
O101 0.076(6) 0.139(11) 0.096(7) 0.037(7) 0.046(5) -0.006(6)
O102 0.096(6) 0.053(7) 0.093(7) 0.000(6) 0.016(5) -0.007(6)
O103 0.101(7) 0.074(8) 0.100(8) -0.030(7) 0.021(6) 0.014(6)
O201 0.054(5) 0.212(15) 0.111(8) 0.025(8) 0.034(5) 0.027(7)
O202 0.171(11) 0.066(9) 0.187(13) -0.028(9) 0.102(10) -0.004(8)
O203 0.117(8) 0.058(8) 0.130(9) -0.021(7) 0.058(6) -0.030(7)
O301 0.103(7) 0.110(10) 0.089(7) 0.018(6) 0.061(6) 0.010(6)
O302 0.070(5) 0.046(7) 0.096(7) -0.001(6) 0.027(5) -0.003(5)
O303 0.105(7) 0.074(9) 0.123(9) -0.039(7) 0.011(6) -0.003(6)
Ru1 0.0442(4) 0.0511(7) 0.0527(5) 0.0050(5) 0.0152(4) 0.0012(4)
Ru2 0.0485(4) 0.0507(7) 0.0524(5) 0.0037(5) 0.0208(4) 0.0017(4)
Ru3 0.0480(4) 0.0515(7) 0.0485(5) 0.0027(5) 0.0150(4) 0.0022(4)
Sn1 0.0635(5) 0.0498(6) 0.0534(5) 0.0034(4) 0.0226(4) -0.0018(4)
Sn2 0.0503(4) 0.0567(6) 0.0495(5) 0.0033(4) 0.0124(3) 0.0017(4)

loop_
_atom_type_symbol
_atom_type_description
_atom_type_scat_dispersion_real
_atom_type_scat_dispersion_imag
_atom_type_scat_source
C C 0.0180 0.0090 'International Tables Vol C Tables 4.2.6.8 and 6.1.1.4'
H H 0.0000 0.0000 'International Tables Vol C Tables 4.2.6.8 and 6.1.1.4'
N N 0.0310 0.0180 'International Tables Vol C Tables 4.2.6.8 and 6.1.1.4'
O O 0.0490 0.0320 'International Tables Vol C Tables 4.2.6.8 and 6.1.1.4'
Ru Ru 0.0550 3.2960 'International Tables Vol C Tables 4.2.6.8 and 6.1.1.4'
Sn Sn 0.0260 5.4590 'International Tables Vol C Tables 4.2.6.8 and 6.1.1.4'

loop_
_geom_angle_atom_site_label_1
_geom_angle_atom_site_label_2
_geom_angle_atom_site_label_3
_geom_angle
N1 C1 N2 103.5(10)
N1 C1 Ru1 129.0(9)
N2 C1 Ru1 127.2(10)
C3 C2 N1 106.3(14)
C3 C2 H2 126.8
N1 C2 H2 126.8
C2 C3 N2 107.4(12)
C2 C3 H3 126.3
N2 C3 H3 126.3
N1 C4 H4A 109.5
N1 C4 H4B 109.5
H4A C4 H4B 109.5
N1 C4 H4C 109.5
H4A C4 H4C 109.5
H4B C4 H4C 109.5
N2 C5 H5A 109.5
N2 C5 H5B 109.5
H5A C5 H5B 109.5
N2 C5 H5C 109.5
H5A C5 H5C 109.5
H5B C5 H5C 109.5
C16 C11 C12 115.3(12)
C16 C11 Sn1 120.2(10)
C12 C11 Sn1 124.3(11)
C11 C12 C13 122.2(15)
C11 C12 H12 118.9
C13 C12 H12 118.9
C14 C13 C12 120.2(15)
C14 C13 H13 119.9
C12 C13 H13 119.9
C15 C14 C13 119.1(13)
C15 C14 H14 120.5
C13 C14 H14 120.5
C14 C15 C16 121.0(15)
C14 C15 H15 119.5
C16 C15 H15 119.5
C11 C16 C15 121.9(15)
C11 C16 H16 119.0
C15 C16 H16 119.0
C26 C21 C22 117.3(12)
C26 C21 Sn1 123.6(9)
C22 C21 Sn1 118.7(9)
C21 C22 C23 120.3(13)
C21 C22 H22 119.9
C23 C22 H22 119.9
C24 C23 C22 118.9(14)
C24 C23 H23 120.6
C22 C23 H23 120.6
C25 C24 C23 121.5(15)
C25 C24 H24 119.2
C23 C24 H24 119.2
C24 C25 C26 119.6(14)
C24 C25 H25 120.2
C26 C25 H25 120.2
C21 C26 C25 122.2(13)
C21 C26 H26 118.9
C25 C26 H26 118.9
C32 C31 C36 115.7(14)
C32 C31 Sn1 122.3(11)
C36 C31 Sn1 121.9(12)
C33 C32 C31 121.3(18)
C33 C32 H32 119.3
C31 C32 H32 119.3
C34 C33 C32 120(2)
C34 C33 H33 119.8
C32 C33 H33 119.8
C35 C34 C33 120(2)
C35 C34 H34 119.9
C33 C34 H34 119.9
C34 C35 C36 121(2)
C34 C35 H35 119.7
C36 C35 H35 119.7
C35 C36 C31 121.6(17)
C35 C36 H36 119.2
C31 C36 H36 119.2
C42 C41 C46 116.1(12)
C42 C41 Sn2 123.9(9)
C46 C41 Sn2 119.9(10)
C43 C42 C41 122.0(13)
C43 C42 H42 119.0
C41 C42 H42 119.0
C44 C43 C42 120.5(16)
C44 C43 H43 119.7
C42 C43 H43 119.7
C43 C44 C45 118.9(15)
C43 C44 H44 120.6
C45 C44 H44 120.6
C46 C45 C44 120.8(13)
C46 C45 H45 119.6
C44 C45 H45 119.6
C45 C46 C41 121.6(14)
C45 C46 H46 119.2
C41 C46 H46 119.2
C52 C51 C56 118.8(13)
C52 C51 Sn2 120.9(10)
C56 C51 Sn2 120.3(11)
C53 C52 C51 122.2(15)
C53 C52 H52 118.9
C51 C52 H52 118.9
C54 C53 C52 119.9(19)
C54 C53 H53 120.0
C52 C53 H53 120.0
C53 C54 C55 122.0(18)
C53 C54 H54 119.0
C55 C54 H54 119.0
C54 C55 C56 119.6(15)
C54 C55 H55 120.2
C56 C55 H55 120.2
C51 C56 C55 117.5(15)
C51 C56 H56 121.3
C55 C56 H56 121.3
C66 C61 C62 114.4(12)
C66 C61 Sn2 124.7(11)
C62 C61 Sn2 120.8(9)
C63 C62 C61 123.0(14)
C63 C62 H62 118.5
C61 C62 H62 118.5
C64 C63 C62 118.8(16)
C64 C63 H63 120.6
C62 C63 H63 120.6
C63 C64 C65 121.1(15)
C63 C64 H64 119.5
C65 C64 H64 119.5
C64 C65 C66 119.8(14)
C64 C65 H65 120.1
C66 C65 H65 120.1
C65 C66 C61 122.9(14)
C65 C66 H66 118.5
C61 C66 H66 118.5
O101 C101 Ru1 176.9(13)
O102 C102 Ru1 176.5(12)
O103 C103 Ru1 174.7(11)
O201 C201 Ru2 177.1(14)
O202 C202 Ru2 179.2(14)
O203 C203 Ru2 175.4(13)
O301 C301 Ru3 177.4(12)
O302 C302 Ru3 176.0(11)
O303 C303 Ru3 178.4(13)
C1 N1 C2 111.6(12)
C1 N1 C4 126.4(10)
C2 N1 C4 121.9(13)
C1 N2 C3 111.1(13)
C1 N2 C5 127.2(10)
C3 N2 C5 121.6(12)
C101 Ru1 C103 89.0(6)
C101 Ru1 C102 90.4(6)
C103 Ru1 C102 175.4(5)
C101 Ru1 C1 99.9(5)
C103 Ru1 C1 90.8(5)
C102 Ru1 C1 93.8(5)
C101 Ru1 Ru3 82.7(3)
C103 Ru1 Ru3 79.8(4)
C102 Ru1 Ru3 95.6(4)
C1 Ru1 Ru3 170.2(4)
C101 Ru1 Ru2 143.3(4)
C103 Ru1 Ru2 91.1(3)
C102 Ru1 Ru2 86.7(4)
C1 Ru1 Ru2 116.8(3)
Ru3 Ru1 Ru2 61.30(3)
C101 Ru1 H100 167(3)
C103 Ru1 H100 96(3)
C102 Ru1 H100 83(3)
C1 Ru1 H100 92(3)
Ru3 Ru1 H100 87(3)
Ru2 Ru1 H100 25(3)
C201 Ru2 C203 90.9(6)
C201 Ru2 C202 92.4(6)
C203 Ru2 C202 173.6(5)
C201 Ru2 Sn1 86.6(4)
C203 Ru2 Sn1 88.7(4)
C202 Ru2 Sn1 86.1(4)
C201 Ru2 Ru3 105.2(4)
C203 Ru2 Ru3 92.3(4)
C202 Ru2 Ru3 92.1(4)
Sn1 Ru2 Ru3 168.15(4)
C201 Ru2 Ru1 161.6(4)
C203 Ru2 Ru1 88.0(3)
C202 Ru2 Ru1 90.5(4)
Sn1 Ru2 Ru1 111.72(3)
Ru3 Ru2 Ru1 56.54(3)
C201 Ru2 H100 170(3)
C203 Ru2 H100 86(3)
C202 Ru2 H100 89(3)
Sn1 Ru2 H100 83(3)
Ru3 Ru2 H100 85(3)
Ru1 Ru2 H100 28(3)
C201 Ru2 H200 68(3)
C203 Ru2 H200 91(4)
C202 Ru2 H200 95(4)
Sn1 Ru2 H200 154(3)
Ru3 Ru2 H200 38(3)
Ru1 Ru2 H200 94(3)
H100 Ru2 H200 122(5)
C301 Ru3 C303 88.6(6)
C301 Ru3 C302 91.5(6)
C303 Ru3 C302 175.3(5)
C301 Ru3 Sn2 92.6(4)
C303 Ru3 Sn2 88.8(3)
C302 Ru3 Sn2 86.5(3)
C301 Ru3 Ru1 103.0(4)
C303 Ru3 Ru1 99.2(3)
C302 Ru3 Ru1 85.3(3)
Sn2 Ru3 Ru1 162.52(4)
C301 Ru3 Ru2 164.6(4)
C303 Ru3 Ru2 89.6(4)
C302 Ru3 Ru2 91.5(3)
Sn2 Ru3 Ru2 102.71(3)
Ru1 Ru3 Ru2 62.16(3)
C301 Ru3 H200 167(2)
C303 Ru3 H200 83(3)
C302 Ru3 H200 96(3)
Sn2 Ru3 H200 78(2)
Ru1 Ru3 H200 88(2)
Ru2 Ru3 H200 26(2)
C31 Sn1 C21 101.4(5)
C31 Sn1 C11 105.2(5)
C21 Sn1 C11 102.6(5)
C31 Sn1 Ru2 111.4(3)
C21 Sn1 Ru2 116.3(3)
C11 Sn1 Ru2 118.1(4)
C61 Sn2 C41 102.7(5)
C61 Sn2 C51 107.2(5)
C41 Sn2 C51 103.3(5)
C61 Sn2 Ru3 112.9(3)
C41 Sn2 Ru3 114.4(3)
C51 Sn2 Ru3 115.2(4)

loop_
_geom_bond_atom_site_label_1
_geom_bond_atom_site_label_2
_geom_bond_distance
C1 N1 1.336(15)
C1 N2 1.370(14)
C1 Ru1 2.142(11)
C2 C3 1.32(2)
C2 N1 1.397(15)
C2 H2 0.9300
C3 N2 1.370(17)
C3 H3 0.9300
C4 N1 1.465(16)
C4 H4A 0.9600
C4 H4B 0.9600
C4 H4C 0.9600
C5 N2 1.443(17)
C5 H5A 0.9600
C5 H5B 0.9600
C5 H5C 0.9600
C11 C16 1.366(18)
C11 C12 1.369(19)
C11 Sn1 2.164(12)
C12 C13 1.402(18)
C12 H12 0.9300
C13 C14 1.34(2)
C13 H13 0.9300
C14 C15 1.33(2)
C14 H14 0.9300
C15 C16 1.396(18)
C15 H15 0.9300
C16 H16 0.9300
C21 C26 1.374(17)
C21 C22 1.396(17)
C21 Sn1 2.161(13)
C22 C23 1.41(2)
C22 H22 0.9300
C23 C24 1.37(2)
C23 H23 0.9300
C24 C25 1.34(2)
C24 H24 0.9300
C25 C26 1.380(19)
C25 H25 0.9300
C26 H26 0.9300
C31 C32 1.39(2)
C31 C36 1.405(19)
C31 Sn1 2.141(14)
C32 C33 1.37(2)
C32 H32 0.9300
C33 C34 1.37(3)
C33 H33 0.9300
C34 C35 1.33(3)
C34 H34 0.9300
C35 C36 1.37(2)
C35 H35 0.9300
C36 H36 0.9300
C41 C42 1.380(17)
C41 C46 1.381(16)
C41 Sn2 2.155(12)
C42 C43 1.36(2)
C42 H42 0.9300
C43 C44 1.354(19)
C43 H43 0.9300
C44 C45 1.36(2)
C44 H44 0.9300
C45 C46 1.36(2)
C45 H45 0.9300
C46 H46 0.9300
C51 C52 1.379(19)
C51 C56 1.394(17)
C51 Sn2 2.178(13)
C52 C53 1.37(2)
C52 H52 0.9300
C53 C54 1.33(2)
C53 H53 0.9300
C54 C55 1.35(2)
C54 H54 0.9300
C55 C56 1.46(2)
C55 H55 0.9300
C56 H56 0.9300
C61 C66 1.385(17)
C61 C62 1.403(18)
C61 Sn2 2.128(12)
C62 C63 1.387(19)
C62 H62 0.9300
C63 C64 1.35(2)
C63 H63 0.9300
C64 C65 1.36(2)
C64 H64 0.9300
C65 C66 1.372(19)
C65 H65 0.9300
C66 H66 0.9300
C101 O101 1.142(14)
C101 Ru1 1.863(13)
C102 O102 1.127(15)
C102 Ru1 1.927(17)
C103 O103 1.141(16)
C103 Ru1 1.926(17)
C201 O201 1.144(14)
C201 Ru2 1.907(15)
C202 O202 1.123(17)
C202 Ru2 1.941(19)
C203 O203 1.111(15)
C203 Ru2 1.935(16)
C301 O301 1.106(14)
C301 Ru3 1.896(14)
C302 O302 1.119(13)
C302 Ru3 1.954(15)
C303 O303 1.136(15)
C303 Ru3 1.928(16)
Ru1 Ru3 2.9088(11)
Ru1 Ru2 3.0833(11)
Ru1 H100 1.81(9)
Ru2 Sn1 2.6747(12)
Ru2 Ru3 3.0585(12)
Ru2 H100 1.64(8)
Ru2 H200 1.49(9)
Ru3 Sn2 2.6701(10)
Ru3 H200 2.09(9)

loop_
_geom_torsion_atom_site_label_1
_geom_torsion_atom_site_label_2
_geom_torsion_atom_site_label_3
_geom_torsion_atom_site_label_4
_geom_torsion
N1 C2 C3 N2 -0.4(19)
C16 C11 C12 C13 6(2)
Sn1 C11 C12 C13 -179.2(13)
C11 C12 C13 C14 -5(3)
C12 C13 C14 C15 0(3)
C13 C14 C15 C16 3(3)
C12 C11 C16 C15 -3(2)
Sn1 C11 C16 C15 -177.7(14)
C14 C15 C16 C11 -2(3)
C26 C21 C22 C23 2(2)
Sn1 C21 C22 C23 -171.1(11)
C21 C22 C23 C24 -2(2)
C22 C23 C24 C25 -1(2)
C23 C24 C25 C26 3(3)
C22 C21 C26 C25 0(2)
Sn1 C21 C26 C25 173.3(12)
C24 C25 C26 C21 -3(3)
C36 C31 C32 C33 -2(2)
Sn1 C31 C32 C33 176.0(12)
C31 C32 C33 C34 3(3)
C32 C33 C34 C35 -3(3)
C33 C34 C35 C36 2(3)
C34 C35 C36 C31 0(3)
C32 C31 C36 C35 0(2)
Sn1 C31 C36 C35 -177.5(13)
C46 C41 C42 C43 -1(2)
Sn2 C41 C42 C43 174.5(15)
C41 C42 C43 C44 1(3)
C42 C43 C44 C45 -1(3)
C43 C44 C45 C46 1(3)
C44 C45 C46 C41 -1(3)
C42 C41 C46 C45 1(2)
Sn2 C41 C46 C45 -174.9(13)
C56 C51 C52 C53 0(2)
Sn2 C51 C52 C53 177.1(13)
C51 C52 C53 C54 1(3)
C52 C53 C54 C55 -2(3)
C53 C54 C55 C56 2(3)
C52 C51 C56 C55 1(2)
Sn2 C51 C56 C55 -176.5(11)
C54 C55 C56 C51 -2(2)
C66 C61 C62 C63 1.3(17)
Sn2 C61 C62 C63 177.2(10)
C61 C62 C63 C64 0(2)
C62 C63 C64 C65 -1(2)
C63 C64 C65 C66 -1(2)
C64 C65 C66 C61 2(2)
C62 C61 C66 C65 -2.6(17)
Sn2 C61 C66 C65 -178.3(9)
